data_1513080
loop_
_publ_author_name
'Mandai, Toshihiko'
'Nozawa, Risa'
'Tsuzuki, Seiji'
'Yoshida, Kazuki'
'Ueno, Kazuhide'
'Dokko, Kaoru'
'Watanabe, Masayoshi'

_publ_section_title
;
 Phase diagrams and solvate structures of binary mixtures of glymes and na
 salts.
;
_journal_issue 48
_journal_name_full 'The journal of physical chemistry. B'
_journal_page_first 15072
_journal_page_last 15085
_journal_paper_doi 10.1021/jp407582m
_journal_volume 117
_journal_year 2013
_chemical_formula_moiety 'C14 H26 F6 N Na O10 S2'
_chemical_formula_sum 'C14 H26 F6 N Na O10 S2'
_chemical_formula_weight 569.46
_space_group_IT_number 61
_symmetry_cell_setting orthorhombic
_symmetry_Int_Tables_number 61
_symmetry_space_group_name_Hall '-P 2ac 2ab'
_symmetry_space_group_name_H-M 'P b c a'
_atom_sites_solution_hydrogens geom
_atom_sites_solution_primary direct
_atom_sites_solution_secondary difmap
_cell_angle_alpha 90.0000
_cell_angle_beta 90.0000
_cell_angle_gamma 90.0000
_cell_formula_units_Z 8
_cell_length_a 13.5214(5)
_cell_length_b 16.1932(8)
_cell_length_c 22.1855(9)
_cell_measurement_reflns_used 12067
_cell_measurement_temperature 173
_cell_measurement_theta_max 30.41
_cell_measurement_theta_min 1.51
_cell_volume 4857.6(4)
_computing_cell_refinement CrystalClear
_computing_data_collection 'CrystalClear (Rigaku Inc., 2007)'
_computing_data_reduction CrystalClear
_computing_molecular_graphics 'CrystalStructure 4.0'
_computing_publication_material 'CrystalStructure 4.0 (Rigaku, 2010)'
_computing_structure_refinement 'SHELXL97 (Sheldrick, 2008)'
_computing_structure_solution 'SIR92 (Altomare, et al., 1994)'
_diffrn_ambient_temperature 173
_diffrn_detector_area_resol_mean 7.314
_diffrn_measured_fraction_theta_full 0.930
_diffrn_measured_fraction_theta_max 0.930
_diffrn_measurement_device_type 'Rigaku Mercury70'
_diffrn_measurement_method \w
_diffrn_radiation_type 'Mo K\a'
_diffrn_radiation_wavelength 0.71075
_diffrn_reflns_av_R_equivalents 0.0426
_diffrn_reflns_limit_h_max 18
_diffrn_reflns_limit_h_min -18
_diffrn_reflns_limit_k_max 22
_diffrn_reflns_limit_k_min -13
_diffrn_reflns_limit_l_max 31
_diffrn_reflns_limit_l_min -31
_diffrn_reflns_number 38917
_diffrn_reflns_theta_full 30.54
_diffrn_reflns_theta_max 30.54
_diffrn_standards_number 0
_exptl_absorpt_coefficient_mu 0.331
_exptl_absorpt_correction_T_max 0.936
_exptl_absorpt_correction_T_min 0.896
_exptl_absorpt_correction_type numerical
_exptl_absorpt_process_details 'NUMABS (Rigaku, 1999)'
_exptl_crystal_colour colorless
_exptl_crystal_density_diffrn 1.557
_exptl_crystal_density_method 'not measured'
_exptl_crystal_description prism
_exptl_crystal_F_000 2352.00
_exptl_crystal_size_max 0.450
_exptl_crystal_size_mid 0.350
_exptl_crystal_size_min 0.200
_refine_diff_density_max 0.660
_refine_diff_density_min -0.460
_refine_ls_extinction_method none
_refine_ls_goodness_of_fit_ref 1.164
_refine_ls_hydrogen_treatment constr
_refine_ls_number_parameters 307
_refine_ls_number_reflns 6912
_refine_ls_number_restraints 0
_refine_ls_R_factor_gt 0.0604
_refine_ls_shift/su_max 0.001
_refine_ls_structure_factor_coef Fsqd
_refine_ls_weighting_details 'w = 1/[\s^2^(Fo^2^)+(0.0686P)^2^+1.5656P] where P=(Fo^2^+2Fc^2^)/3'
_refine_ls_weighting_scheme calc
_refine_ls_wR_factor_ref 0.1588
_reflns_number_gt 5524
_reflns_number_total 6912
_reflns_threshold_expression F^2^>2.0\s(F^2^)
_cod_data_source_file jp407582m_si_002.cif
_cod_data_source_block NaG5TFSA
_cod_database_code 1513080

loop_
_symmetry_equiv_pos_site_id
_symmetry_equiv_pos_as_xyz
1 +X,+Y,+Z
2 1/2-X,1/2+Y,+Z
3 +X,1/2-Y,1/2+Z
4 1/2-X,-Y,1/2+Z
5 -X,-Y,-Z
6 1/2+X,1/2-Y,-Z
7 -X,1/2+Y,1/2-Z
8 1/2+X,+Y,1/2-Z

loop_
_atom_site_label
_atom_site_type_symbol
_atom_site_fract_x
_atom_site_fract_y
_atom_site_fract_z
_atom_site_U_iso_or_equiv
_atom_site_adp_type
_atom_site_occupancy
_atom_site_symmetry_multiplicity
_atom_site_calc_flag
_atom_site_refinement_flags
S1 S 0.24280(4) 0.17505(3) 0.47788(2) 0.03214(13) Uani 1.0 8 d .
S2 S 0.35513(4) 0.23955(4) 0.38373(3) 0.03941(15) Uani 1.0 8 d .
Na1 Na 0.32102(6) 0.08624(5) 0.62831(4) 0.03102(19) Uani 1.0 8 d .
F1 F 0.14856(14) 0.12111(10) 0.38252(7) 0.0608(5) Uani 1.0 8 d .
F2 F 0.22051(12) 0.02610(8) 0.43323(8) 0.0578(5) Uani 1.0 8 d .
F3 F 0.08694(13) 0.08119(11) 0.46662(9) 0.0668(5) Uani 1.0 8 d .
F4 F 0.37628(15) 0.36104(11) 0.46025(10) 0.0801(6) Uani 1.0 8 d .
F5 F 0.51088(13) 0.29742(11) 0.43943(9) 0.0669(5) Uani 1.0 8 d .
F6 F 0.44741(17) 0.37940(13) 0.37497(11) 0.0930(8) Uani 1.0 8 d .
O1 O 0.23392(12) -0.04479(10) 0.61178(8) 0.0405(4) Uani 1.0 8 d .
O2 O 0.42521(12) -0.01093(9) 0.57705(7) 0.0400(4) Uani 1.0 8 d .
O3 O 0.49534(11) 0.12742(9) 0.63343(7) 0.0365(4) Uani 1.0 8 d .
O4 O 0.33940(11) 0.23183(9) 0.65984(7) 0.0354(4) Uani 1.0 8 d .
O5 O 0.18067(12) 0.12760(10) 0.68991(8) 0.0419(4) Uani 1.0 8 d .
O6 O 0.33663(16) 0.03773(15) 0.73372(9) 0.0653(6) Uani 1.0 8 d .
O7 O 0.26549(14) 0.13577(11) 0.53364(7) 0.0480(5) Uani 1.0 8 d .
O8 O 0.18097(12) 0.24623(9) 0.47846(7) 0.0400(4) Uani 1.0 8 d .
O9 O 0.42225(14) 0.20162(13) 0.34242(8) 0.0539(5) Uani 1.0 8 d .
O10 O 0.26824(13) 0.27792(14) 0.36089(9) 0.0613(6) Uani 1.0 8 d .
N1 N 0.34024(13) 0.18029(11) 0.43927(9) 0.0364(4) Uani 1.0 8 d .
C1 C 0.13059(19) -0.04259(17) 0.60014(14) 0.0520(7) Uani 1.0 8 d .
C2 C 0.28493(19) -0.09641(14) 0.56978(11) 0.0403(5) Uani 1.0 8 d .
C3 C 0.39258(18) -0.09433(13) 0.58409(11) 0.0404(5) Uani 1.0 8 d .
C4 C 0.52890(18) -0.00040(16) 0.58581(13) 0.0473(6) Uani 1.0 8 d .
C5 C 0.54966(18) 0.09034(15) 0.58508(12) 0.0465(6) Uani 1.0 8 d .
C6 C 0.50794(17) 0.21459(14) 0.63570(12) 0.0415(5) Uani 1.0 8 d .
C7 C 0.43677(16) 0.24797(14) 0.68122(11) 0.0395(5) Uani 1.0 8 d .
C8 C 0.26361(18) 0.26040(14) 0.69929(11) 0.0411(5) Uani 1.0 8 d .
C9 C 0.16987(18) 0.21506(15) 0.68355(13) 0.0471(6) Uani 1.0 8 d .
C10 C 0.1820(3) 0.09993(18) 0.75131(12) 0.0549(7) Uani 1.0 8 d .
C11 C 0.2393(3) 0.02255(19) 0.75551(13) 0.0590(8) Uani 1.0 8 d .
C12 C 0.4067(3) -0.0206(3) 0.75057(16) 0.0779(11) Uani 1.0 8 d .
C13 C 0.17124(18) 0.09656(14) 0.43779(11) 0.0410(5) Uani 1.0 8 d .
C14 C 0.4266(2) 0.32395(16) 0.41691(14) 0.0527(7) Uani 1.0 8 d .
H1A H 0.1185 -0.0145 0.5617 0.0623 Uiso 1.0 8 calc R
H1B H 0.0971 -0.0126 0.6326 0.0623 Uiso 1.0 8 calc R
H1C H 0.1049 -0.0991 0.5981 0.0623 Uiso 1.0 8 calc R
H2A H 0.2737 -0.0764 0.5282 0.0483 Uiso 1.0 8 calc R
H2B H 0.2599 -0.1537 0.5726 0.0483 Uiso 1.0 8 calc R
H3A H 0.4040 -0.1132 0.6260 0.0484 Uiso 1.0 8 calc R
H3B H 0.4294 -0.1311 0.5564 0.0484 Uiso 1.0 8 calc R
H4A H 0.5661 -0.0283 0.5532 0.0567 Uiso 1.0 8 calc R
H4B H 0.5493 -0.0246 0.6249 0.0567 Uiso 1.0 8 calc R
H5A H 0.6213 0.1004 0.5904 0.0558 Uiso 1.0 8 calc R
H5B H 0.5289 0.1145 0.5461 0.0558 Uiso 1.0 8 calc R
H6A H 0.4947 0.2391 0.5956 0.0498 Uiso 1.0 8 calc R
H6B H 0.5766 0.2283 0.6474 0.0498 Uiso 1.0 8 calc R
H7A H 0.4472 0.2208 0.7207 0.0474 Uiso 1.0 8 calc R
H7B H 0.4468 0.3081 0.6863 0.0474 Uiso 1.0 8 calc R
H8A H 0.2541 0.3206 0.6943 0.0493 Uiso 1.0 8 calc R
H8B H 0.2820 0.2494 0.7417 0.0493 Uiso 1.0 8 calc R
H9A H 0.1158 0.2344 0.7101 0.0565 Uiso 1.0 8 calc R
H9B H 0.1513 0.2281 0.6414 0.0565 Uiso 1.0 8 calc R
H10A H 0.1135 0.0904 0.7655 0.0659 Uiso 1.0 8 calc R
H10B H 0.2124 0.1427 0.7773 0.0659 Uiso 1.0 8 calc R
H11A H 0.2421 0.0037 0.7979 0.0707 Uiso 1.0 8 calc R
H11B H 0.2073 -0.0211 0.7311 0.0707 Uiso 1.0 8 calc R
H12A H 0.4150 -0.0195 0.7944 0.0935 Uiso 1.0 8 calc R
H12B H 0.4699 -0.0079 0.7311 0.0935 Uiso 1.0 8 calc R
H12C H 0.3845 -0.0756 0.7380 0.0935 Uiso 1.0 8 calc R

loop_
_atom_site_aniso_label
_atom_site_aniso_U_11
_atom_site_aniso_U_22
_atom_site_aniso_U_33
_atom_site_aniso_U_12
_atom_site_aniso_U_13
_atom_site_aniso_U_23
S1 0.0360(3) 0.0345(3) 0.0260(3) 0.00169(19) -0.00266(19) 0.00032(18)
S2 0.0319(3) 0.0530(4) 0.0334(3) 0.0075(3) 0.0011(2) 0.0096(3)
Na1 0.0318(5) 0.0324(4) 0.0288(4) 0.0008(3) 0.0002(3) 0.0002(3)
F1 0.0833(13) 0.0543(9) 0.0449(9) 0.0001(8) -0.0279(8) -0.0077(7)
F2 0.0625(10) 0.0333(7) 0.0775(12) 0.0046(7) -0.0056(9) -0.0070(7)
F3 0.0452(10) 0.0717(11) 0.0836(13) -0.0165(8) 0.0058(9) -0.0132(9)
F4 0.0748(13) 0.0541(10) 0.1114(17) -0.0003(9) 0.0347(12) -0.0287(10)
F5 0.0470(10) 0.0709(11) 0.0827(13) -0.0008(8) -0.0094(9) -0.0176(10)
F6 0.0880(16) 0.0698(12) 0.1213(19) -0.0138(11) 0.0229(13) 0.0401(12)
O1 0.0377(9) 0.0388(8) 0.0449(9) -0.0027(7) 0.0026(7) -0.0067(7)
O2 0.0349(8) 0.0343(8) 0.0509(10) 0.0054(6) 0.0032(7) 0.0004(7)
O3 0.0326(8) 0.0344(8) 0.0426(9) -0.0004(6) 0.0044(7) 0.0030(6)
O4 0.0308(8) 0.0391(8) 0.0362(8) 0.0016(6) -0.0029(6) -0.0054(7)
O5 0.0405(9) 0.0452(9) 0.0401(9) -0.0052(7) 0.0045(7) -0.0110(7)
O6 0.0578(13) 0.0912(16) 0.0468(11) -0.0021(11) 0.0034(9) 0.0265(11)
O7 0.0575(11) 0.0563(11) 0.0300(8) -0.0031(8) -0.0061(8) 0.0102(8)
O8 0.0421(9) 0.0356(8) 0.0423(9) 0.0060(7) 0.0059(7) -0.0047(7)
O9 0.0491(11) 0.0747(13) 0.0378(10) 0.0073(9) 0.0096(8) -0.0033(9)
O10 0.0369(10) 0.0960(16) 0.0508(11) 0.0145(10) -0.0004(8) 0.0379(11)
N1 0.0328(9) 0.0410(10) 0.0354(10) 0.0065(7) -0.0009(8) 0.0066(8)
C1 0.0401(14) 0.0525(15) 0.0633(17) -0.0066(11) 0.0022(12) -0.0018(13)
C2 0.0505(14) 0.0330(11) 0.0373(12) 0.0001(10) -0.0006(10) -0.0056(9)
C3 0.0471(13) 0.0304(10) 0.0436(13) 0.0062(9) -0.0008(10) -0.0025(9)
C4 0.0348(12) 0.0477(13) 0.0593(16) 0.0086(10) 0.0045(11) -0.0044(12)
C5 0.0355(12) 0.0496(13) 0.0546(16) 0.0011(10) 0.0121(11) -0.0012(11)
C6 0.0343(12) 0.0370(11) 0.0533(15) -0.0062(9) 0.0008(10) 0.0043(10)
C7 0.0357(12) 0.0375(11) 0.0452(13) -0.0038(9) -0.0082(10) -0.0036(9)
C8 0.0411(13) 0.0391(12) 0.0431(13) 0.0026(9) 0.0042(10) -0.0096(10)
C9 0.0377(13) 0.0473(13) 0.0563(16) 0.0050(10) 0.0020(11) -0.0126(12)
C10 0.0624(18) 0.0607(16) 0.0415(14) -0.0158(14) 0.0184(12) -0.0092(12)
C11 0.0697(19) 0.0679(18) 0.0393(14) -0.0132(15) 0.0129(13) 0.0088(13)
C12 0.070(3) 0.102(3) 0.062(2) -0.0098(19) -0.0137(17) 0.0280(19)
C13 0.0414(13) 0.0387(11) 0.0428(13) 0.0020(9) -0.0028(10) -0.0034(10)
C14 0.0445(14) 0.0441(13) 0.0696(19) 0.0042(11) 0.0146(13) 0.0065(12)

loop_
_atom_type_symbol
_atom_type_description
_atom_type_scat_dispersion_real
_atom_type_scat_dispersion_imag
_atom_type_scat_source
C C 0.0033 0.0016
;
International Tables for Crystallography
(1992, Vol. C, Tables 4.2.6.8 and 6.1.1.4)
;
H H 0.0000 0.0000
;
International Tables for Crystallography
(1992, Vol. C, Table 6.1.1.4)
;
F F 0.0171 0.0103
;
International Tables for Crystallography
(1992, Vol. C, Tables 4.2.6.8 and 6.1.1.4)
;
N N 0.0061 0.0033
;
International Tables for Crystallography
(1992, Vol. C, Tables 4.2.6.8 and 6.1.1.4)
;
Na Na 0.0362 0.0249
;
International Tables for Crystallography
(1992, Vol. C, Tables 4.2.6.8 and 6.1.1.4)
;
O O 0.0106 0.0060
;
International Tables for Crystallography
(1992, Vol. C, Tables 4.2.6.8 and 6.1.1.4)
;
S S 0.1246 0.1234
;
International Tables for Crystallography
(1992, Vol. C, Tables 4.2.6.8 and 6.1.1.4)
;

loop_
_geom_angle_atom_site_label_1
_geom_angle_atom_site_label_2
_geom_angle_atom_site_label_3
_geom_angle
_geom_angle_publ_flag
O7 S1 O8 118.69(10) yes
O7 S1 N1 108.45(11) yes
O7 S1 C13 103.06(11) yes
O8 S1 N1 116.92(10) yes
O8 S1 C13 104.86(11) yes
N1 S1 C13 102.46(11) yes
O9 S2 O10 118.95(12) yes
O9 S2 N1 108.74(11) yes
O9 S2 C14 104.10(13) yes
O10 S2 N1 116.06(11) yes
O10 S2 C14 104.69(13) yes
N1 S2 C14 102.01(12) yes
O1 Na1 O2 69.14(6) yes
O1 Na1 O3 134.69(7) yes
O1 Na1 O4 156.23(7) yes
O1 Na1 O5 87.00(6) yes
O1 Na1 O6 84.71(8) yes
O1 Na1 O7 90.47(7) yes
O2 Na1 O3 68.64(6) yes
O2 Na1 O4 134.49(7) yes
O2 Na1 O5 154.84(7) yes
O2 Na1 O6 100.93(8) yes
O2 Na1 O7 89.31(7) yes
O3 Na1 O4 68.34(6) yes
O3 Na1 O5 130.46(7) yes
O3 Na1 O6 87.74(7) yes
O3 Na1 O7 104.69(7) yes
O4 Na1 O5 69.93(6) yes
O4 Na1 O6 91.53(8) yes
O4 Na1 O7 87.70(7) yes
O5 Na1 O6 67.87(7) yes
O5 Na1 O7 99.06(7) yes
O6 Na1 O7 166.23(8) yes
Na1 O1 C1 118.50(15) yes
Na1 O1 C2 111.81(14) yes
C1 O1 C2 111.8(2) yes
Na1 O2 C3 112.75(13) yes
Na1 O2 C4 115.75(14) yes
C3 O2 C4 113.68(18) yes
Na1 O3 C5 110.14(13) yes
Na1 O3 C6 112.74(13) yes
C5 O3 C6 112.40(18) yes
Na1 O4 C7 111.25(13) yes
Na1 O4 C8 114.28(13) yes
C7 O4 C8 113.63(17) yes
Na1 O5 C9 107.26(14) yes
Na1 O5 C10 115.97(15) yes
C9 O5 C10 113.8(2) yes
Na1 O6 C11 107.27(17) yes
Na1 O6 C12 121.88(19) yes
C11 O6 C12 114.9(3) yes
S1 O7 Na1 171.44(12) yes
S1 N1 S2 124.46(12) yes
O1 C2 C3 108.62(19) yes
O2 C3 C2 107.43(18) yes
O2 C4 C5 107.5(2) yes
O3 C5 C4 107.9(2) yes
O3 C6 C7 107.78(19) yes
O4 C7 C6 107.68(19) yes
O4 C8 C9 107.74(19) yes
O5 C9 C8 112.0(2) yes
O5 C10 C11 109.4(3) yes
O6 C11 C10 108.5(3) yes
S1 C13 F1 111.35(16) yes
S1 C13 F2 111.69(17) yes
S1 C13 F3 110.46(17) yes
F1 C13 F2 107.7(2) yes
F1 C13 F3 107.6(2) yes
F2 C13 F3 107.84(19) yes
S2 C14 F4 111.09(19) yes
S2 C14 F5 111.50(18) yes
S2 C14 F6 109.7(3) yes
F4 C14 F5 108.5(3) yes
F4 C14 F6 108.2(3) yes
F5 C14 F6 107.7(3) yes
O1 C1 H1A 109.470 no
O1 C1 H1B 109.463 no
O1 C1 H1C 109.472 no
H1A C1 H1B 109.471 no
H1A C1 H1C 109.481 no
H1B C1 H1C 109.471 no
O1 C2 H2A 109.965 no
O1 C2 H2B 109.964 no
C3 C2 H2A 109.968 no
C3 C2 H2B 109.962 no
H2A C2 H2B 108.358 no
O2 C3 H3A 110.235 no
O2 C3 H3B 110.230 no
C2 C3 H3A 110.231 no
C2 C3 H3B 110.214 no
H3A C3 H3B 108.500 no
O2 C4 H4A 110.222 no
O2 C4 H4B 110.207 no
C5 C4 H4A 110.220 no
C5 C4 H4B 110.210 no
H4A C4 H4B 108.494 no
O3 C5 H5A 110.126 no
O3 C5 H5B 110.127 no
C4 C5 H5A 110.124 no
C4 C5 H5B 110.119 no
H5A C5 H5B 108.438 no
O3 C6 H6A 110.154 no
O3 C6 H6B 110.160 no
C7 C6 H6A 110.150 no
C7 C6 H6B 110.153 no
H6A C6 H6B 108.445 no
O4 C7 H7A 110.172 no
O4 C7 H7B 110.177 no
C6 C7 H7A 110.173 no
C6 C7 H7B 110.177 no
H7A C7 H7B 108.468 no
O4 C8 H8A 110.157 no
O4 C8 H8B 110.173 no
C9 C8 H8A 110.158 no
C9 C8 H8B 110.160 no
H8A C8 H8B 108.458 no
O5 C9 H9A 109.212 no
O5 C9 H9B 109.229 no
C8 C9 H9A 109.222 no
C8 C9 H9B 109.224 no
H9A C9 H9B 107.914 no
O5 C10 H10A 109.806 no
O5 C10 H10B 109.794 no
C11 C10 H10A 109.801 no
C11 C10 H10B 109.811 no
H10A C10 H10B 108.250 no
O6 C11 H11A 109.984 no
O6 C11 H11B 109.986 no
C10 C11 H11A 109.995 no
C10 C11 H11B 109.987 no
H11A C11 H11B 108.372 no
O6 C12 H12A 109.471 no
O6 C12 H12B 109.481 no
O6 C12 H12C 109.473 no
H12A C12 H12B 109.466 no
H12A C12 H12C 109.460 no
H12B C12 H12C 109.476 no

loop_
_geom_bond_atom_site_label_1
_geom_bond_atom_site_label_2
_geom_bond_distance
_geom_bond_publ_flag
S1 O7 1.4244(17) yes
S1 O8 1.4240(16) yes
S1 N1 1.5738(19) yes
S1 C13 1.828(3) yes
S2 O9 1.429(2) yes
S2 O10 1.422(2) yes
S2 N1 1.575(2) yes
S2 C14 1.829(3) yes
Na1 O1 2.4543(19) yes
Na1 O2 2.3987(18) yes
Na1 O3 2.4522(17) yes
Na1 O4 2.4717(17) yes
Na1 O5 2.4326(19) yes
Na1 O6 2.476(3) yes
Na1 O7 2.3703(19) yes
F1 C13 1.325(3) yes
F2 C13 1.325(3) yes
F3 C13 1.331(3) yes
F4 C14 1.322(4) yes
F5 C14 1.316(4) yes
F6 C14 1.323(4) yes
O1 C1 1.421(3) yes
O1 C2 1.429(3) yes
O2 C3 1.429(3) yes
O2 C4 1.426(3) yes
O3 C5 1.432(3) yes
O3 C6 1.423(3) yes
O4 C7 1.424(3) yes
O4 C8 1.425(3) yes
O5 C9 1.431(3) yes
O5 C10 1.434(4) yes
O6 C11 1.423(4) yes
O6 C12 1.389(5) yes
C2 C3 1.490(4) yes
C4 C5 1.496(4) yes
C6 C7 1.496(4) yes
C8 C9 1.506(4) yes
C10 C11 1.477(5) yes
C1 H1A 0.980 no
C1 H1B 0.980 no
C1 H1C 0.980 no
C2 H2A 0.990 no
C2 H2B 0.990 no
C3 H3A 0.990 no
C3 H3B 0.990 no
C4 H4A 0.990 no
C4 H4B 0.990 no
C5 H5A 0.990 no
C5 H5B 0.990 no
C6 H6A 0.990 no
C6 H6B 0.990 no
C7 H7A 0.990 no
C7 H7B 0.990 no
C8 H8A 0.990 no
C8 H8B 0.990 no
C9 H9A 0.990 no
C9 H9B 0.990 no
C10 H10A 0.990 no
C10 H10B 0.990 no
C11 H11A 0.990 no
C11 H11B 0.990 no
C12 H12A 0.980 no
C12 H12B 0.980 no
C12 H12C 0.980 no

loop_
_geom_contact_atom_site_label_1
_geom_contact_atom_site_label_2
_geom_contact_distance
_geom_contact_publ_flag
_geom_contact_site_symmetry_2
S1 F4 3.533(2) no .
S1 O10 3.103(3) no .
S2 F1 3.3883(19) no .
S2 O8 3.1582(17) no .
F1 O8 2.971(3) no .
F1 O10 3.049(3) no .
F1 N1 3.037(3) no .
F2 O7 2.913(3) no .
F2 N1 2.979(3) no .
F3 O7 2.970(3) no .
F3 O8 2.971(3) no .
F4 O8 3.255(3) no .
F4 O10 2.967(3) no .
F4 N1 3.003(3) no .
F5 O9 2.911(3) no .
F5 N1 2.987(3) no .
F6 O9 2.987(3) no .
F6 O10 2.944(3) no .
O1 C11 3.371(4) no .
O5 C1 3.467(4) no .
O8 O10 2.908(3) no .
C8 C10 3.050(4) no .
F1 C6 3.295(3) no 6_456
F1 C12 3.432(4) no 4_554
F2 F4 3.036(3) no 2_545
F2 F6 3.531(3) no 2_545
F2 C4 3.440(3) no 5_656
F3 F4 3.409(3) no 6_456
F3 F5 3.044(3) no 6_456
F3 C1 3.352(4) no 5_556
F4 F2 3.036(3) no 2_555
F4 F3 3.409(3) no 6_556
F4 C1 3.475(4) no 2_555
F4 C2 3.336(4) no 2_555
F5 F3 3.044(3) no 6_556
F5 O8 3.018(3) no 6_556
F5 C3 3.577(3) no 5_656
F5 C9 3.479(4) no 6_556
F6 F2 3.531(3) no 2_555
F6 O5 3.469(3) no 6_556
O5 F6 3.469(3) no 6_456
O8 F5 3.018(3) no 6_456
O8 C2 3.288(3) no 2_555
O8 C5 3.485(3) no 6_456
O8 C6 3.506(3) no 6_456
O9 C3 3.456(3) no 5_656
O10 C6 3.523(3) no 6_456
O10 C10 3.344(4) no 3_554
N1 C4 3.453(4) no 5_656
C1 F3 3.352(4) no 5_556
C1 F4 3.475(4) no 2_545
C2 F4 3.336(4) no 2_545
C2 O8 3.288(3) no 2_545
C3 F5 3.577(3) no 5_656
C3 O9 3.456(3) no 5_656
C4 F2 3.440(3) no 5_656
C4 N1 3.453(4) no 5_656
C5 O8 3.485(3) no 6_556
C6 F1 3.295(3) no 6_556
C6 O8 3.506(3) no 6_556
C6 O10 3.523(3) no 6_556
C9 F5 3.479(4) no 6_456
C10 O10 3.344(4) no 3_555
C12 F1 3.432(4) no 4_555
Na1 H1A 3.5134 no .
Na1 H1B 3.4261 no .
Na1 H2A 3.5037 no .
Na1 H3A 3.4195 no .
Na1 H4B 3.5705 no .
Na1 H5B 3.3824 no .
Na1 H6A 3.4881 no .
Na1 H7A 3.4437 no .
Na1 H9B 3.2600 no .
Na1 H11B 3.2537 no .
Na1 H12B 3.4027 no .
F2 H1A 3.2337 no .
F2 H2A 2.7762 no .
F3 H1A 2.6522 no .
F5 H6A 3.5984 no .
O1 H3A 2.5724 no .
O1 H3B 3.2328 no .
O1 H11B 2.6991 no .
O1 H12C 3.4990 no .
O2 H2A 2.5488 no .
O2 H2B 3.2176 no .
O2 H5A 3.2204 no .
O2 H5B 2.5618 no .
O2 H12B 3.4715 no .
O3 H4A 3.2315 no .
O3 H4B 2.5737 no .
O3 H7A 2.5412 no .
O3 H7B 3.2205 no .
O3 H12B 3.1007 no .
O4 H6A 2.5398 no .
O4 H6B 3.2199 no .
O4 H9A 3.2228 no .
O4 H9B 2.5773 no .
O4 H10B 3.4375 no .
O5 H1B 2.8366 no .
O5 H8A 3.2810 no .
O5 H8B 2.6629 no .
O5 H11A 3.2340 no .
O5 H11B 2.6007 no .
O6 H3A 3.5385 no .
O6 H7A 3.3327 no .
O6 H8B 3.5109 no .
O6 H10A 3.2134 no .
O6 H10B 2.5776 no .
O7 H1A 3.2032 no .
O7 H2A 3.4388 no .
O7 H5B 3.5893 no .
O7 H9B 3.2156 no .
C1 H2A 2.5669 no .
C1 H2B 2.5822 no .
C1 H11B 3.1049 no .
C2 H1A 2.6177 no .
C2 H1B 3.1995 no .
C2 H1C 2.5142 no .
C3 H4A 2.6675 no .
C3 H4B 2.5657 no .
C3 H12C 3.4308 no .
C4 H3A 2.6419 no .
C4 H3B 2.5918 no .
C4 H12B 3.3231 no .
C5 H6A 2.5322 no .
C5 H6B 2.6534 no .
C6 H5A 2.6041 no .
C6 H5B 2.5813 no .
C7 H8A 2.7515 no .
C7 H8B 2.4860 no .
C8 H7A 2.6075 no .
C8 H7B 2.6102 no .
C8 H10B 2.6651 no .
C9 H10A 2.8214 no .
C9 H10B 2.4545 no .
C10 H1B 3.4016 no .
C10 H8B 2.7811 no .
C10 H9A 2.5244 no .
C10 H9B 3.2276 no .
C11 H1B 3.3847 no .
C11 H12A 2.6178 no .
C11 H12B 3.2027 no .
C11 H12C 2.5555 no .
C12 H3A 3.1454 no .
C12 H4B 3.3906 no .
C12 H11A 2.4924 no .
C12 H11B 2.7300 no .
C13 H1A 3.3616 no .
H1A H2A 2.4401 no .
H1A H2B 2.9653 no .
H1B H2A 3.4834 no .
H1B H2B 3.4409 no .
H1B H10A 3.3938 no .
H1B H11B 2.6486 no .
H1C H2A 2.7833 no .
H1C H2B 2.3437 no .
H1C H11B 3.4960 no .
H2A H3A 2.8580 no .
H2A H3B 2.3694 no .
H2B H3A 2.3722 no .
H2B H3B 2.3488 no .
H3A H4A 3.0484 no .
H3A H4B 2.4323 no .
H3A H12B 3.0245 no .
H3A H12C 2.5740 no .
H3B H4A 2.4885 no .
H3B H4B 2.8128 no .
H4A H5A 2.3629 no .
H4A H5B 2.3719 no .
H4B H5A 2.3729 no .
H4B H5B 2.8638 no .
H4B H12B 2.6036 no .
H4B H12C 3.4566 no .
H5A H6A 2.8274 no .
H5A H6B 2.5019 no .
H5B H6A 2.3448 no .
H5B H6B 2.9790 no .
H6A H7A 2.8632 no .
H6A H7B 2.3909 no .
H6B H7A 2.3912 no .
H6B H7B 2.3446 no .
H7A H8A 3.1267 no .
H7A H8B 2.3281 no .
H7B H8A 2.6193 no .
H7B H8B 2.7160 no .
H8A H9A 2.3601 no .
H8A H9B 2.3567 no .
H8A H10B 3.4650 no .
H8B H9A 2.3666 no .
H8B H9B 2.8629 no .
H8B H10A 3.4787 no .
H8B H10B 2.1196 no .
H9A H10A 2.6349 no .
H9A H10B 2.4747 no .
H9B H10A 3.5779 no .
H9B H10B 3.4162 no .
H10A H11A 2.3478 no .
H10A H11B 2.3345 no .
H10B H11A 2.3327 no .
H10B H11B 2.8441 no .
H11A H12A 2.3696 no .
H11A H12B 3.4240 no .
H11A H12C 2.6686 no .
H11B H12A 3.1403 no .
H11B H12B 3.5573 no .
H11B H12C 2.5581 no .
S1 H2B 3.4798 no 2_555
S1 H4A 3.5772 no 5_656
S2 H8B 3.3066 no 3_554
S2 H10B 3.5972 no 3_554
F1 H1C 3.4725 no 5_556
F1 H6A 3.1125 no 6_456
F1 H6B 2.7078 no 6_456
F1 H7B 3.3303 no 6_456
F1 H11A 3.1293 no 4_554
F1 H12A 2.6951 no 4_554
F1 H12C 3.3190 no 4_554
F2 H4A 2.9010 no 5_656
F2 H4B 3.3696 no 5_656
F2 H5A 3.0071 no 5_656
F2 H11A 3.0824 no 4_554
F2 H12A 3.5845 no 4_554
F3 H1A 3.0460 no 5_556
F3 H1B 3.5033 no 5_556
F3 H1C 2.9790 no 5_556
F3 H6A 3.4541 no 6_456
F4 H1A 3.0214 no 2_555
F4 H1C 3.1357 no 2_555
F4 H2A 2.7222 no 2_555
F4 H2B 3.1090 no 2_555
F5 H3A 3.5109 no 5_656
F5 H3B 2.8126 no 5_656
F5 H9B 2.6443 no 6_556
F6 H1A 3.4810 no 6_556
F6 H1B 2.9625 no 6_556
F6 H9A 3.4850 no 6_556
F6 H9B 3.2798 no 6_556
F6 H12A 2.9206 no 3_554
O1 H8A 2.8506 no 2_545
O2 H4A 2.9620 no 5_656
O2 H5B 3.2644 no 5_656
O3 H10A 2.8182 no 8_556
O3 H10B 3.5499 no 8_556
O4 H1C 3.1525 no 2_555
O4 H2B 2.9964 no 2_555
O7 H2B 3.5335 no 2_555
O7 H4A 3.4534 no 5_656
O8 H2A 3.1381 no 2_555
O8 H2B 2.7623 no 2_555
O8 H3B 3.0268 no 2_555
O8 H5A 3.0251 no 6_456
O8 H5B 3.1001 no 6_456
O8 H6A 3.0173 no 6_456
O8 H6B 3.1564 no 6_456
O9 H3A 2.8389 no 5_656
O9 H3B 3.2192 no 5_656
O9 H4B 2.9825 no 5_656
O9 H7A 2.9976 no 3_554
O9 H7B 3.4826 no 3_554
O9 H8B 3.0354 no 3_554
O9 H9A 3.0472 no 6_556
O9 H9B 3.3186 no 6_556
O10 H5A 2.9993 no 6_456
O10 H6B 2.5994 no 6_456
O10 H8B 2.6869 no 3_554
O10 H10B 2.3802 no 3_554
N1 H3B 3.2162 no 5_656
N1 H4A 2.7723 no 5_656
N1 H4B 3.2585 no 5_656
C1 H7B 3.2547 no 2_545
C1 H8A 3.4205 no 2_545
C2 H8A 3.1164 no 2_545
C2 H9B 3.3694 no 2_545
C3 H5B 3.0938 no 5_656
C3 H8A 3.4358 no 2_545
C3 H9B 3.2005 no 2_545
C4 H4A 3.3739 no 5_656
C4 H5B 3.5474 no 5_656
C5 H2A 3.4747 no 5_656
C5 H3B 3.2203 no 5_656
C5 H4A 3.5882 no 5_656
C5 H10A 3.4259 no 8_556
C6 H1C 3.4822 no 2_555
C6 H10A 3.2998 no 8_556
C6 H10B 3.5676 no 8_556
C7 H1C 3.1386 no 2_555
C7 H9A 3.4232 no 8_556
C8 H2B 3.1509 no 2_555
C8 H3A 3.4606 no 2_555
C8 H12C 3.4355 no 2_555
C9 H2B 3.3867 no 2_555
C9 H3A 3.2196 no 2_555
C10 H6B 3.3759 no 8_456
C10 H12B 3.3793 no 8_456
C11 H8A 3.5418 no 2_545
C12 H8A 3.5908 no 2_545
C12 H10A 3.3433 no 8_556
C14 H9B 3.4072 no 6_556
H1A F3 3.0460 no 5_556
H1A F4 3.0214 no 2_545
H1A F6 3.4810 no 6_456
H1B F3 3.5033 no 5_556
H1B F6 2.9625 no 6_456
H1B H7B 3.1936 no 2_545
H1B H12A 2.9482 no 8_456
H1B H12B 3.4786 no 8_456
H1C F1 3.4725 no 5_556
H1C F3 2.9790 no 5_556
H1C F4 3.1357 no 2_545
H1C O4 3.1525 no 2_545
H1C C6 3.4822 no 2_545
H1C C7 3.1386 no 2_545
H1C H6A 2.9458 no 2_545
H1C H7B 2.5643 no 2_545
H1C H8A 3.1431 no 2_545
H2A F4 2.7222 no 2_545
H2A O8 3.1381 no 2_545
H2A C5 3.4747 no 5_656
H2A H4A 3.2911 no 5_656
H2A H5A 3.0146 no 5_656
H2A H5B 3.1969 no 5_656
H2B S1 3.4798 no 2_545
H2B F4 3.1090 no 2_545
H2B O4 2.9964 no 2_545
H2B O7 3.5335 no 2_545
H2B O8 2.7623 no 2_545
H2B C8 3.1509 no 2_545
H2B C9 3.3867 no 2_545
H2B H8A 2.7367 no 2_545
H2B H9B 2.7272 no 2_545
H3A F5 3.5109 no 5_656
H3A O9 2.8389 no 5_656
H3A C8 3.4606 no 2_545
H3A C9 3.2196 no 2_545
H3A H8A 2.8314 no 2_545
H3A H9A 3.1073 no 2_545
H3A H9B 2.6992 no 2_545
H3B F5 2.8126 no 5_656
H3B O8 3.0268 no 2_545
H3B O9 3.2192 no 5_656
H3B N1 3.2162 no 5_656
H3B C5 3.2203 no 5_656
H3B H4A 3.5483 no 5_656
H3B H5A 3.3654 no 5_656
H3B H5B 2.3578 no 5_656
H3B H9B 3.1541 no 2_545
H4A S1 3.5772 no 5_656
H4A F2 2.9010 no 5_656
H4A O2 2.9620 no 5_656
H4A O7 3.4534 no 5_656
H4A N1 2.7723 no 5_656
H4A C4 3.3739 no 5_656
H4A C5 3.5882 no 5_656
H4A H2A 3.2911 no 5_656
H4A H3B 3.5483 no 5_656
H4A H4A 3.1015 no 5_656
H4A H5B 2.9070 no 5_656
H4B F2 3.3696 no 5_656
H4B O9 2.9825 no 5_656
H4B N1 3.2585 no 5_656
H4B H10A 3.1837 no 8_556
H4B H11A 3.1527 no 8_556
H5A F2 3.0071 no 5_656
H5A O8 3.0251 no 6_556
H5A O10 2.9993 no 6_556
H5A H2A 3.0146 no 5_656
H5A H3B 3.3654 no 5_656
H5A H10A 3.2035 no 8_556
H5A H10B 3.2570 no 8_556
H5A H11A 3.3555 no 8_556
H5B O2 3.2644 no 5_656
H5B O8 3.1001 no 6_556
H5B C3 3.0938 no 5_656
H5B C4 3.5474 no 5_656
H5B H2A 3.1969 no 5_656
H5B H3B 2.3578 no 5_656
H5B H4A 2.9070 no 5_656
H6A F1 3.1125 no 6_556
H6A F3 3.4541 no 6_556
H6A O8 3.0173 no 6_556
H6A H1C 2.9458 no 2_555
H6B F1 2.7078 no 6_556
H6B O8 3.1564 no 6_556
H6B O10 2.5994 no 6_556
H6B C10 3.3759 no 8_556
H6B H9A 3.2048 no 8_556
H6B H10A 2.9949 no 8_556
H6B H10B 2.8431 no 8_556
H7A O9 2.9976 no 3_555
H7A H9A 2.7569 no 8_556
H7A H10A 3.1000 no 8_556
H7B F1 3.3303 no 6_556
H7B O9 3.4826 no 3_555
H7B C1 3.2547 no 2_555
H7B H1B 3.1936 no 2_555
H7B H1C 2.5643 no 2_555
H7B H9A 3.4537 no 8_556
H7B H12A 3.3862 no 7_656
H7B H12C 3.4006 no 7_656
H8A O1 2.8506 no 2_555
H8A C1 3.4205 no 2_555
H8A C2 3.1164 no 2_555
H8A C3 3.4358 no 2_555
H8A C11 3.5418 no 2_555
H8A C12 3.5908 no 2_555
H8A H1C 3.1431 no 2_555
H8A H2B 2.7367 no 2_555
H8A H3A 2.8314 no 2_555
H8A H11B 2.7402 no 2_555
H8A H12C 2.6977 no 2_555
H8B S2 3.3066 no 3_555
H8B O9 3.0354 no 3_555
H8B O10 2.6869 no 3_555
H9A F6 3.4850 no 6_456
H9A O9 3.0472 no 6_456
H9A C7 3.4232 no 8_456
H9A H3A 3.1073 no 2_555
H9A H6B 3.2048 no 8_456
H9A H7A 2.7569 no 8_456
H9A H7B 3.4537 no 8_456
H9A H12C 3.1388 no 2_555
H9B F5 2.6443 no 6_456
H9B F6 3.2798 no 6_456
H9B O9 3.3186 no 6_456
H9B C2 3.3694 no 2_555
H9B C3 3.2005 no 2_555
H9B C14 3.4072 no 6_456
H9B H2B 2.7272 no 2_555
H9B H3A 2.6992 no 2_555
H9B H3B 3.1541 no 2_555
H10A O3 2.8182 no 8_456
H10A C5 3.4259 no 8_456
H10A C6 3.2998 no 8_456
H10A C12 3.3433 no 8_456
H10A H4B 3.1837 no 8_456
H10A H5A 3.2035 no 8_456
H10A H6B 2.9949 no 8_456
H10A H7A 3.1000 no 8_456
H10A H12A 3.4839 no 8_456
H10A H12B 2.5111 no 8_456
H10B S2 3.5972 no 3_555
H10B O3 3.5499 no 8_456
H10B O10 2.3802 no 3_555
H10B C6 3.5676 no 8_456
H10B H5A 3.2570 no 8_456
H10B H6B 2.8431 no 8_456
H11A F1 3.1293 no 4_555
H11A F2 3.0824 no 4_555
H11A H4B 3.1527 no 8_456
H11A H5A 3.3555 no 8_456
H11B H8A 2.7402 no 2_545
H11B H12B 3.3243 no 8_456
H12A F1 2.6951 no 4_555
H12A F2 3.5845 no 4_555
H12A F6 2.9206 no 3_555
H12A H1B 2.9482 no 8_556
H12A H7B 3.3862 no 7_646
H12A H10A 3.4839 no 8_556
H12B C10 3.3793 no 8_556
H12B H1B 3.4786 no 8_556
H12B H10A 2.5111 no 8_556
H12B H11B 3.3243 no 8_556
H12C F1 3.3190 no 4_555
H12C C8 3.4355 no 2_545
H12C H7B 3.4006 no 7_646
H12C H8A 2.6977 no 2_545
H12C H9A 3.1388 no 2_545

loop_
_geom_torsion_atom_site_label_1
_geom_torsion_atom_site_label_2
_geom_torsion_atom_site_label_3
_geom_torsion_atom_site_label_4
_geom_torsion
_geom_torsion_publ_flag
O7 S1 N1 S2 -162.29(14) no
O7 S1 C13 F1 -176.16(15) no
O7 S1 C13 F2 -55.70(18) no
O7 S1 C13 F3 64.32(17) no
O8 S1 N1 S2 -24.81(18) no
O8 S1 C13 F1 58.99(17) no
O8 S1 C13 F2 179.45(14) no
O8 S1 C13 F3 -60.53(17) no
N1 S1 C13 F1 -63.58(17) no
N1 S1 C13 F2 56.88(17) no
N1 S1 C13 F3 176.90(14) no
C13 S1 N1 S2 89.19(15) no
O9 S2 N1 S1 -149.98(14) no
O9 S2 C14 F4 -174.77(17) no
O9 S2 C14 F5 -53.6(3) no
O9 S2 C14 F6 65.68(19) no
O10 S2 N1 S1 -12.7(2) no
O10 S2 C14 F4 59.7(2) no
O10 S2 C14 F5 -179.14(18) no
O10 S2 C14 F6 -59.89(19) no
N1 S2 C14 F4 -61.69(19) no
N1 S2 C14 F5 59.5(2) no
N1 S2 C14 F6 178.76(16) no
C14 S2 N1 S1 100.44(16) no
O1 Na1 O2 C3 -19.77(9) no
O1 Na1 O2 C4 -153.08(11) no
O2 Na1 O1 C1 -145.60(13) no
O2 Na1 O1 C2 -13.42(9) no
O1 Na1 O3 C5 45.19(14) no
O1 Na1 O3 C6 171.62(9) no
O3 Na1 O1 C1 -167.91(9) no
O3 Na1 O1 C2 -35.72(15) no
O1 Na1 O4 C7 148.59(15) no
O1 Na1 O4 C8 18.2(3) no
O4 Na1 O1 C1 28.8(3) no
O4 Na1 O1 C2 161.01(13) no
O1 Na1 O5 C9 -147.87(10) no
O1 Na1 O5 C10 83.65(11) no
O5 Na1 O1 C1 42.53(12) no
O5 Na1 O1 C2 174.71(11) no
O1 Na1 O6 C11 -57.22(13) no
O1 Na1 O6 C12 78.28(16) no
O6 Na1 O1 C1 110.57(12) no
O6 Na1 O1 C2 -117.25(11) no
O7 Na1 O1 C1 -56.52(12) no
O7 Na1 O1 C2 75.66(11) no
O2 Na1 O3 C5 22.81(8) no
O2 Na1 O3 C6 149.24(11) no
O3 Na1 O2 C3 143.39(11) no
O3 Na1 O2 C4 10.08(9) no
O2 Na1 O4 C7 -38.72(14) no
O2 Na1 O4 C8 -169.06(9) no
O4 Na1 O2 C3 163.37(9) no
O4 Na1 O2 C4 30.07(14) no
O2 Na1 O5 C9 -165.99(13) no
O2 Na1 O5 C10 65.5(2) no
O5 Na1 O2 C3 -0.4(3) no
O5 Na1 O2 C4 -133.67(15) no
O2 Na1 O6 C11 -124.75(12) no
O2 Na1 O6 C12 10.75(17) no
O6 Na1 O2 C3 60.20(11) no
O6 Na1 O2 C4 -73.10(11) no
O7 Na1 O2 C3 -110.53(10) no
O7 Na1 O2 C4 116.16(10) no
O3 Na1 O4 C7 -18.69(8) no
O3 Na1 O4 C8 -149.03(11) no
O4 Na1 O3 C5 -141.99(10) no
O4 Na1 O3 C6 -15.56(9) no
O3 Na1 O5 C9 60.38(13) no
O3 Na1 O5 C10 -68.10(13) no
O5 Na1 O3 C5 -176.49(8) no
O5 Na1 O3 C6 -50.06(13) no
O3 Na1 O6 C11 167.51(13) no
O3 Na1 O6 C12 -56.99(15) no
O6 Na1 O3 C5 125.47(10) no
O6 Na1 O3 C6 -108.10(11) no
O7 Na1 O3 C5 -60.54(10) no
O7 Na1 O3 C6 65.89(11) no
O4 Na1 O5 C9 26.29(9) no
O4 Na1 O5 C10 -102.19(11) no
O5 Na1 O4 C7 134.00(10) no
O5 Na1 O4 C8 3.66(9) no
O4 Na1 O6 C11 99.26(13) no
O4 Na1 O6 C12 -125.24(15) no
O6 Na1 O4 C7 68.27(10) no
O6 Na1 O4 C8 -62.07(10) no
O7 Na1 O4 C7 -125.49(10) no
O7 Na1 O4 C8 104.18(10) no
O5 Na1 O6 C11 31.69(11) no
O5 Na1 O6 C12 167.18(18) no
O6 Na1 O5 C9 126.62(12) no
O6 Na1 O5 C10 -1.86(10) no
O7 Na1 O5 C9 -57.88(11) no
O7 Na1 O5 C10 173.64(10) no
Na1 O1 C2 C3 43.46(19) no
C1 O1 C2 C3 178.94(18) no
Na1 O2 C3 C2 49.30(18) no
Na1 O2 C4 C5 -39.8(3) no
C3 O2 C4 C5 -172.73(17) no
C4 O2 C3 C2 -176.40(17) no
Na1 O3 C5 C4 -51.77(18) no
Na1 O3 C6 C7 46.30(19) no
C5 O3 C6 C7 171.50(16) no
C6 O3 C5 C4 -178.39(16) no
Na1 O4 C7 C6 49.13(17) no
Na1 O4 C8 C9 -31.46(19) no
C7 O4 C8 C9 -160.61(16) no
C8 O4 C7 C6 179.81(15) no
Na1 O5 C9 C8 -55.4(2) no
Na1 O5 C10 C11 -27.4(3) no
C9 O5 C10 C11 -152.56(18) no
C10 O5 C9 C8 74.3(3) no
Na1 O6 C11 C10 -58.9(2) no
C12 O6 C11 C10 162.1(3) no
O1 C2 C3 O2 -61.7(3) no
O2 C4 C5 O3 60.7(3) no
O3 C6 C7 O4 -64.0(3) no
O4 C8 C9 O5 59.5(3) no
O5 C10 C11 O6 58.3(3) no
